data_7009541
loop_
_publ_author_name
'Guy K. B. Clentsmith'
'F. Geoffrey N. Cloke'
'Matthew D. Francis'
'Jennifer C. Green,'
'Peter B. Hitchcock'
'John F. Nixon'
'James L. Suter'
'David M. Vickers'

_publ_section_title
;
 A study of the molecular and electronic structures of the indium(I)
 phospholyls [In(\h5-P2C3But3)] and [In(\h5-P3C2But2)] by X-ray
 diffraction, photoelectron spectroscopy and density functional theory
;
_journal_issue 11
_journal_name_full 'J. Chem. Soc., Dalton Trans.'
_journal_page_first 1715
_journal_page_last 1721
_journal_paper_doi 10.1039/b001793k
_journal_year 2000
_chemical_compound_source 'synthesis as described'
_chemical_formula_moiety 'C15 H27 In P2'
_chemical_formula_structural 'C15 H27 In P2'
_chemical_formula_sum 'C15 H27 In P2'
_chemical_formula_weight 384.13
_chemical_name_common '[In(P2C3tBu3)]'
_chemical_name_systematic
;
 ?
;
_space_group_IT_number 2
_symmetry_cell_setting triclinic
_symmetry_Int_Tables_number 2
_symmetry_space_group_name_Hall '-P 1'
_symmetry_space_group_name_H-M 'P -1'
_atom_sites_solution_hydrogens geom
_atom_sites_solution_primary direct
_atom_sites_solution_secondary difmap
_audit_conform_dict_location ftp://ftp.iucr.org/cifdics/cif_core2.1beta.dic
_audit_conform_dict_name cif_core.dic
_audit_conform_dict_version 2.1beta3
_audit_creation_date 1999-08-20T10:14:47-00:00
_audit_creation_method 'WinGX routine CIF_UPDATE'
_cell_angle_alpha 112.48(4)
_cell_angle_beta 93.13(5)
_cell_angle_gamma 90.09(5)
_cell_formula_units_Z 4
_cell_length_a 6.144(4)
_cell_length_b 11.233(6)
_cell_length_c 13.461(7)
_cell_measurement_reflns_used 25
_cell_measurement_temperature 173(2)
_cell_measurement_theta_max 25
_cell_measurement_theta_min 2
_cell_measurement_wavelength 0.71073
_cell_volume 856.9(9)
_computing_cell_refinement 'CAD4  (Enraf Nonius, 1994)'
_computing_data_collection 'CAD4  (Enraf Nonius, 1994)'
_computing_data_reduction 'XCAD4 (Harms & Wocadlo, 1995)'
_computing_molecular_graphics 'Ortep-3 for Windows (Farrugia, 1997)'
_computing_publication_material 'WinGX publication routines (Farrugia, 1998)'
_computing_structure_refinement 'SHELXL-97 (Sheldrick, 1997)'
_computing_structure_solution 'SHELXL-97 (Sheldrick, 1997)'
_diffrn_ambient_temperature 173(2)
_diffrn_detector 'scintillation LiI'
_diffrn_detector_dtime 1.195
_diffrn_measured_fraction_theta_full 0.998
_diffrn_measured_fraction_theta_max 0.998
_diffrn_measurement_device '\k-geometry diffractometer'
_diffrn_measurement_device_type 'Enraf Nonius CAD4'
_diffrn_measurement_method 'non-profiled omega/2theta scans'
_diffrn_orient_matrix_type
;
  x-axis points to radiation source
  the matrix is specified in reciprocal space
;
_diffrn_orient_matrix_UB_11 -0.90141E-1
_diffrn_orient_matrix_UB_12 -0.81393E-1
_diffrn_orient_matrix_UB_13 -0.26259E-1
_diffrn_orient_matrix_UB_21 -0.4153E-2
_diffrn_orient_matrix_UB_22 0.4462E-2
_diffrn_orient_matrix_UB_23 0.75406E-1
_diffrn_orient_matrix_UB_31 -0.135825
_diffrn_orient_matrix_UB_32 0.51207E-1
_diffrn_orient_matrix_UB_33 0.9472E-2
_diffrn_radiation_monochromator graphite
_diffrn_radiation_type MoK\a
_diffrn_radiation_wavelength 0.71073
_diffrn_reflns_av_R_equivalents 0
_diffrn_reflns_av_sigmaI/netI 0.1045
_diffrn_reflns_limit_h_max 7
_diffrn_reflns_limit_h_min -7
_diffrn_reflns_limit_k_max 12
_diffrn_reflns_limit_k_min -13
_diffrn_reflns_limit_l_max 15
_diffrn_reflns_limit_l_min 0
_diffrn_reflns_number 3022
_diffrn_reflns_theta_full 25.01
_diffrn_reflns_theta_max 25.01
_diffrn_reflns_theta_min 2.02
_diffrn_source 'Enraf Nonius FR590'
_diffrn_standards_decay_% 3
_diffrn_standards_interval_time 60
_diffrn_standards_number 2
_exptl_absorpt_coefficient_mu 3.1
_exptl_absorpt_correction_T_max 0.8368
_exptl_absorpt_correction_T_min 0.1925
_exptl_absorpt_correction_type refdelf
_exptl_absorpt_process_details
;
        Walker, N. & Stuart, D (1983) Acta. Cryst. A39, 158-166
;
_exptl_crystal_colour colourless
_exptl_crystal_density_diffrn 2.978
_exptl_crystal_density_method 'not measured'
_exptl_crystal_description 'thin plate'
_exptl_crystal_F_000 784
_exptl_crystal_size_max 0.15
_exptl_crystal_size_mid 0.1
_exptl_crystal_size_min 0.02
_refine_diff_density_max 1.117
_refine_diff_density_min -1.176
_refine_diff_density_rms 0.184
_refine_ls_extinction_coef 0.0005(16)
_refine_ls_extinction_expression Fc^*^=kFc[1+0.001xFc^2^\l^3^/sin(2\q)]^-1/4^
_refine_ls_extinction_method SHELXL
_refine_ls_goodness_of_fit_ref 0.994
_refine_ls_hydrogen_treatment mixed
_refine_ls_matrix_type full
_refine_ls_number_parameters 165
_refine_ls_number_reflns 3022
_refine_ls_number_restraints 0
_refine_ls_restrained_S_all 0.994
_refine_ls_R_factor_all 0.1069
_refine_ls_R_factor_gt 0.0682
_refine_ls_shift/su_max 0.001
_refine_ls_shift/su_mean 0
_refine_ls_structure_factor_coef Fsqd
_refine_ls_weighting_scheme calc
_refine_ls_wR_factor_gt 0.1542
_refine_ls_wR_factor_ref 0.1727
_reflns_number_gt 2082
_reflns_number_total 3022
_reflns_threshold_expression >2sigma(I)
_cod_data_source_file b001793k.txt
_cod_data_source_block aug1599
_cod_original_cell_volume 856.8(8)
_cod_database_code 7009541
_exptl_absorpt_factor_mur 0.178
_diffrn_standards_decay_corr_max 1.043
_diffrn_standards_decay_corr_min 0.988

loop_
_symmetry_equiv_pos_as_xyz
'x, y, z'
'-x, -y, -z'

loop_
_atom_site_label
_atom_site_type_symbol
_atom_site_fract_x
_atom_site_fract_y
_atom_site_fract_z
_atom_site_U_iso_or_equiv
_atom_site_adp_type
_atom_site_occupancy
_atom_site_symmetry_multiplicity
_atom_site_calc_flag
_atom_site_refinement_flags
_atom_site_disorder_assembly
_atom_site_disorder_group
In In 0.13711(12) 0.25832(7) 0.75282(6) 0.0300(3) Uani 1 1 d . . .
P1 P -0.2715(4) 0.1200(2) 0.66045(18) 0.0226(6) Uani 1 1 d . A 1
P2 P -0.2574(4) 0.3382(2) 0.86921(18) 0.0240(6) Uani 1 1 d . A 1
C1 C -0.2714(13) 0.2767(8) 0.6527(6) 0.0177(18) Uani 1 1 d . A 1
C2 C -0.2670(14) 0.3814(8) 0.7552(7) 0.022(2) Uani 1 1 d . A 1
C3 C -0.2611(15) 0.1729(8) 0.7990(7) 0.0209(19) Uani 1 1 d . A 1
C4 C -0.2886(15) 0.2704(8) 0.5361(7) 0.0214(19) Uani 1 1 d . A 1
C5 C -0.2062(18) 0.1394(9) 0.4553(7) 0.035(3) Uani 1 1 d . A 1
H5A H -0.2228 0.1375 0.3819 0.052 Uiso 1 1 calc R A 1
H5B H -0.2921 0.0683 0.4599 0.052 Uiso 1 1 calc R A 1
H5C H -0.0522 0.1302 0.4735 0.052 Uiso 1 1 calc R A 1
C6 C -0.5241(16) 0.2752(10) 0.5026(8) 0.030(2) Uani 1 1 d . A 1
H6A H -0.5387 0.257 0.4253 0.045 Uiso 1 1 calc R A 1
H6B H -0.5791 0.3612 0.5428 0.045 Uiso 1 1 calc R A 1
H6C H -0.6084 0.2107 0.5179 0.045 Uiso 1 1 calc R A 1
C7 C -0.1526(18) 0.3703(10) 0.5131(8) 0.035(3) Uani 1 1 d . A 1
H7A H -0.2057 0.4567 0.5534 0.052 Uiso 1 1 calc R A 1
H7B H -0.1659 0.3526 0.4358 0.052 Uiso 1 1 calc R A 1
H7C H 0.0006 0.3656 0.5353 0.052 Uiso 1 1 calc R A 1
C8 C -0.2710(15) 0.5299(8) 0.7829(8) 0.025(2) Uani 1 1 d . A 1
C9 C -0.4473(17) 0.5680(10) 0.7178(9) 0.036(3) Uani 1 1 d . A 1
H9A H -0.4397 0.6615 0.7374 0.054 Uiso 1 1 calc R A 1
H9B H -0.5908 0.5432 0.7332 0.054 Uiso 1 1 calc R A 1
H9C H -0.4251 0.524 0.6408 0.054 Uiso 1 1 calc R A 1
C10 C -0.0465(16) 0.5807(9) 0.7703(8) 0.031(2) Uani 1 1 d . A 1
H10A H -0.0476 0.6749 0.796 0.047 Uiso 1 1 calc R A 1
H10B H -0.0132 0.5447 0.6943 0.047 Uiso 1 1 calc R A 1
H10C H 0.0648 0.555 0.8127 0.047 Uiso 1 1 calc R A 1
C11 C -0.3179(18) 0.6034(9) 0.9022(7) 0.032(2) Uani 1 1 d . A 1
H11A H -0.4638 0.5789 0.9149 0.048 Uiso 1 1 calc R A 1
H11B H -0.3104 0.6963 0.9192 0.048 Uiso 1 1 calc R A 1
H11C H -0.2092 0.5815 0.9481 0.048 Uiso 1 1 calc R A 1
C12 C -0.2665(15) 0.0766(8) 0.8560(7) 0.021(2) Uani 1 1 d . A 1
C13 C -0.1406(17) -0.0450(9) 0.7991(8) 0.034(2) Uani 1 1 d . A 1
H13A H -0.2021 -0.0882 0.725 0.05 Uiso 1 1 calc R A 1
H13B H -0.1516 -0.1031 0.8376 0.05 Uiso 1 1 calc R A 1
H13C H 0.013 -0.022 0.7981 0.05 Uiso 1 1 calc R A 1
C14 C -0.5031(17) 0.0394(10) 0.8586(8) 0.037(3) Uani 1 1 d . A 1
H14A H -0.5113 -0.0191 0.8969 0.055 Uiso 1 1 calc R A 1
H14B H -0.5658 -0.0038 0.7848 0.055 Uiso 1 1 calc R A 1
H14C H -0.585 0.117 0.8959 0.055 Uiso 1 1 calc R A 1
C15 C -0.1685(17) 0.1379(10) 0.9728(7) 0.032(2) Uani 1 1 d . A 1
H15A H -0.1786 0.0758 1.0075 0.049 Uiso 1 1 calc R A 1
H15B H -0.2494 0.215 1.0127 0.049 Uiso 1 1 calc R A 1
H15C H -0.0151 0.1619 0.9725 0.049 Uiso 1 1 calc R A 1
M1 C -0.2677(17) 0.2378(10) 0.7168(7) 0E1(10) Uiso 0 1 d PR A 2

loop_
_atom_site_aniso_label
_atom_site_aniso_U_11
_atom_site_aniso_U_22
_atom_site_aniso_U_33
_atom_site_aniso_U_23
_atom_site_aniso_U_13
_atom_site_aniso_U_12
In 0.0273(4) 0.0318(4) 0.0320(4) 0.0133(3) 0.0028(3) 0.0014(3)
P1 0.0324(14) 0.0168(12) 0.0146(11) 0.0018(9) 0.0005(10) -0.0015(10)
P2 0.0348(14) 0.0188(12) 0.0156(12) 0.0028(10) 0.0052(10) -0.0006(10)
C1 0.017(4) 0.018(4) 0.012(4) 0.000(3) 0.001(3) 0.002(3)
C2 0.024(5) 0.015(4) 0.024(5) 0.002(4) 0.008(4) -0.005(4)
C3 0.026(5) 0.023(5) 0.012(4) 0.005(4) -0.001(4) -0.002(4)
C4 0.030(5) 0.021(5) 0.014(4) 0.009(4) -0.001(4) 0.001(4)
C5 0.053(7) 0.031(6) 0.016(5) 0.003(4) 0.012(5) 0.000(5)
C6 0.031(5) 0.039(6) 0.021(5) 0.013(4) -0.011(4) -0.015(4)
C7 0.043(6) 0.038(6) 0.020(5) 0.009(5) -0.001(5) -0.011(5)
C8 0.027(5) 0.012(4) 0.032(5) 0.005(4) -0.001(4) -0.001(4)
C9 0.042(6) 0.029(6) 0.040(6) 0.016(5) 0.012(5) 0.007(5)
C10 0.033(6) 0.020(5) 0.039(6) 0.009(4) 0.004(5) -0.002(4)
C11 0.047(6) 0.018(5) 0.024(5) 0.000(4) 0.004(5) 0.000(4)
C12 0.033(5) 0.019(4) 0.010(4) 0.004(4) -0.002(4) -0.002(4)
C13 0.042(6) 0.033(6) 0.029(5) 0.014(5) 0.007(5) 0.005(5)
C14 0.040(6) 0.041(6) 0.033(6) 0.020(5) -0.002(5) -0.007(5)
C15 0.041(6) 0.035(6) 0.020(5) 0.011(4) -0.007(4) -0.008(5)

loop_
_atom_type_symbol
_atom_type_description
_atom_type_scat_dispersion_real
_atom_type_scat_dispersion_imag
_atom_type_scat_source
C C 0.0033 0.0016 'International Tables Vol C Tables 4.2.6.8 and 6.1.1.4'
H H 0 0 'International Tables Vol C Tables 4.2.6.8 and 6.1.1.4'
P P 0.1023 0.0942 'International Tables Vol C Tables 4.2.6.8 and 6.1.1.4'
In In -0.7276 1.31 'International Tables Vol C Tables 4.2.6.8 and 6.1.1.4'

loop_
_geom_angle_atom_site_label_1
_geom_angle_atom_site_label_2
_geom_angle_atom_site_label_3
_geom_angle
_geom_angle_site_symmetry_1
_geom_angle_site_symmetry_3
_geom_angle_publ_flag
M1 In C3 33.0(3) . . ?
M1 In C1 22.9(3) . . ?
C3 In C1 55.9(3) . . ?
M1 In C2 31.7(3) . . ?
C3 In C2 55.3(3) . . ?
C1 In C2 29.2(2) . . ?
M1 In P1 25.3(2) . . ?
C3 In P1 35.08(18) . . ?
C1 In P1 36.61(18) . . ?
C2 In P1 56.45(18) . . ?
M1 In P2 40.7(2) . . ?
C3 In P2 35.14(18) . . ?
C1 In P2 56.59(17) . . ?
C2 In P2 35.95(18) . . ?
P1 In P2 60.63(8) . . ?
C3 P1 C1 97.0(4) . . ?
C3 P1 In 69.5(3) . . ?
C1 P1 In 69.4(3) . . ?
C3 P2 C2 96.9(4) . . ?
C3 P2 In 69.3(3) . . ?
C2 P2 In 69.8(3) . . ?
C2 C1 C4 132.8(8) . . ?
C2 C1 P1 114.0(7) . . ?
C4 C1 P1 113.1(6) . . ?
C2 C1 In 75.8(5) . . ?
C4 C1 In 120.7(5) . . ?
P1 C1 In 74.0(3) . . ?
C1 C2 C8 129.7(8) . . ?
C1 C2 P2 115.8(7) . . ?
C8 C2 P2 114.4(6) . . ?
C1 C2 In 75.0(5) . . ?
C8 C2 In 120.0(6) . . ?
P2 C2 In 74.3(3) . . ?
C12 C3 P1 121.2(6) . . ?
C12 C3 P2 122.4(6) . . ?
P1 C3 P2 116.3(5) . . ?
C12 C3 In 120.9(6) . . ?
P1 C3 In 75.4(3) . . ?
P2 C3 In 75.6(3) . . ?
C6 C4 C7 110.6(8) . . ?
C6 C4 C1 108.9(7) . . ?
C7 C4 C1 116.5(8) . . ?
C6 C4 C5 105.6(8) . . ?
C7 C4 C5 103.1(7) . . ?
C1 C4 C5 111.5(7) . . ?
C9 C8 C10 110.7(8) . . ?
C9 C8 C11 106.0(8) . . ?
C10 C8 C11 105.2(8) . . ?
C9 C8 C2 113.2(8) . . ?
C10 C8 C2 110.7(7) . . ?
C11 C8 C2 110.6(8) . . ?
C14 C12 C13 108.9(8) . . ?
C14 C12 C15 108.4(7) . . ?
C13 C12 C15 107.3(8) . . ?
C14 C12 C3 107.9(8) . . ?
C13 C12 C3 112.9(7) . . ?
C15 C12 C3 111.3(7) . . ?

loop_
_geom_bond_atom_site_label_1
_geom_bond_atom_site_label_2
_geom_bond_distance
_geom_bond_site_symmetry_2
_geom_bond_publ_flag
In M1 2.501(11) . ?
In C3 2.811(9) . ?
In C1 2.829(9) . ?
In C2 2.839(9) . ?
In P1 2.904(3) . ?
In P2 2.912(3) . ?
P1 C3 1.725(9) . ?
P1 C1 1.802(9) . ?
P2 C3 1.730(9) . ?
P2 C2 1.776(10) . ?
C1 C2 1.429(11) . ?
C1 C4 1.542(12) . ?
C2 C8 1.564(12) . ?
C3 C12 1.549(12) . ?
C4 C6 1.499(13) . ?
C4 C7 1.532(13) . ?
C4 C5 1.563(12) . ?
C8 C9 1.520(14) . ?
C8 C10 1.535(12) . ?
C8 C11 1.543(12) . ?
C12 C14 1.518(13) . ?
C12 C13 1.522(12) . ?
C12 C15 1.542(13) . ?
